data_7209585
loop_
_publ_author_name
'Gao, JinYing'
'Wang, Ning'
'Xiong, XiaHua'
'Chen, ChuJun'
'Xie, WeiPing'
'Ran, XingRui'
'Long, Yi'
'Yue, ShanTang'
'Liu, YingLiang'

_publ_section_title
;
 Syntheses, structures, and photoluminescent properties of a series of
 zinc(ii)--3-amino-1,2,4-triazolate coordination polymers constructed by
 varying carboxylate anions
;
_journal_issue 17
_journal_name_full CrystEngComm
_journal_page_first 3261
_journal_paper_doi 10.1039/c3ce00049d
_journal_volume 15
_journal_year 2013
_chemical_formula_moiety 'C9 H8 N4 O2 Zn '
_chemical_formula_sum 'C9 H8 N4 O2 Zn'
_chemical_formula_weight 269.58
_chemical_name_systematic
;
?
;
_space_group_IT_number 61
_symmetry_cell_setting orthorhombic
_symmetry_space_group_name_Hall '-P 2ac 2ab'
_symmetry_space_group_name_H-M 'P b c a'
_atom_sites_solution_hydrogens geom
_atom_sites_solution_primary direct
_atom_sites_solution_secondary difmap
_audit_creation_method SHELXL-97
_cell_angle_alpha 90.00
_cell_angle_beta 90.00
_cell_angle_gamma 90.00
_cell_formula_units_Z 8
_cell_length_a 9.639(4)
_cell_length_b 10.219(5)
_cell_length_c 21.866(10)
_cell_measurement_temperature 296(2)
_cell_volume 2153.8(17)
_computing_cell_refinement 'Bruker SMART'
_computing_data_collection 'Bruker SMART'
_computing_data_reduction 'Bruker SAINT'
_computing_molecular_graphics 'Bruker SHELXTL'
_computing_publication_material 'Bruker SHELXTL'
_computing_structure_refinement 'SHELXL-97 (Sheldrick, 2008)'
_computing_structure_solution 'SHELXS-97 (Sheldrick, 2008)'
_diffrn_ambient_temperature 296(2)
_diffrn_measured_fraction_theta_full 0.998
_diffrn_measured_fraction_theta_max 0.998
_diffrn_radiation_monochromator graphite
_diffrn_radiation_source 'fine-focus sealed tube'
_diffrn_radiation_type MoK\a
_diffrn_radiation_wavelength 0.71073
_diffrn_reflns_av_R_equivalents 0.0633
_diffrn_reflns_av_sigmaI/netI 0.0497
_diffrn_reflns_limit_h_max 9
_diffrn_reflns_limit_h_min -11
_diffrn_reflns_limit_k_max 12
_diffrn_reflns_limit_k_min -9
_diffrn_reflns_limit_l_max 26
_diffrn_reflns_limit_l_min -25
_diffrn_reflns_number 9597
_diffrn_reflns_theta_full 25.39
_diffrn_reflns_theta_max 25.39
_diffrn_reflns_theta_min 1.86
_exptl_absorpt_coefficient_mu 2.270
_exptl_absorpt_correction_T_max 0.680
_exptl_absorpt_correction_T_min 0.636
_exptl_absorpt_correction_type multi-scan
_exptl_absorpt_process_details SADABS,Bruker(2002)
_exptl_crystal_colour white
_exptl_crystal_density_diffrn 1.663
_exptl_crystal_density_method 'not measured'
_exptl_crystal_description block
_exptl_crystal_F_000 1088
_exptl_crystal_size_max 0.22
_exptl_crystal_size_mid 0.17
_exptl_crystal_size_min 0.17
_refine_diff_density_max 0.739
_refine_diff_density_min -1.050
_refine_diff_density_rms 0.125
_refine_ls_extinction_method none
_refine_ls_goodness_of_fit_ref 1.281
_refine_ls_hydrogen_treatment constr
_refine_ls_matrix_type full
_refine_ls_number_parameters 145
_refine_ls_number_reflns 1977
_refine_ls_number_restraints 12
_refine_ls_restrained_S_all 1.286
_refine_ls_R_factor_all 0.1061
_refine_ls_R_factor_gt 0.0775
_refine_ls_shift/su_max 0.000
_refine_ls_shift/su_mean 0.000
_refine_ls_structure_factor_coef Fsqd
_refine_ls_weighting_details 'calc w=1/[\s^2^(Fo^2^)+(0.0000P)^2^+27.9734P] where P=(Fo^2^+2Fc^2^)/3'
_refine_ls_weighting_scheme calc
_refine_ls_wR_factor_gt 0.1670
_refine_ls_wR_factor_ref 0.1818
_reflns_number_gt 1436
_reflns_number_total 1980
_reflns_threshold_expression >2sigma(I)
_cod_data_source_file c3ce00049d.txt
_cod_data_source_block 20_1
_cod_original_sg_symbol_Hall '-P 2ac 2ab '
_cod_original_sg_symbol_H-M 'P b c a '
_cod_original_formula_sum 'C9 H8 N4 O2 Zn '
_cod_database_code 7209585

loop_
_symmetry_equiv_pos_as_xyz
'x, y, z'
'-x+1/2, -y, z+1/2'
'x+1/2, -y+1/2, -z'
'-x, y+1/2, -z+1/2'
'-x, -y, -z'
'x-1/2, y, -z-1/2'
'-x-1/2, y-1/2, z'
'x, -y-1/2, z-1/2'

loop_
_atom_site_label
_atom_site_type_symbol
_atom_site_fract_x
_atom_site_fract_y
_atom_site_fract_z
_atom_site_U_iso_or_equiv
_atom_site_adp_type
_atom_site_occupancy
_atom_site_symmetry_multiplicity
_atom_site_calc_flag
_atom_site_refinement_flags
Zn1 Zn 0.41623(11) 0.12020(9) 0.44508(5) 0.0327(3) Uani 1 1 d .
O1 O 0.3696(11) 0.0859(10) 0.3565(4) 0.085(3) Uani 1 1 d U
N1 N 0.2831(8) 0.2625(7) 0.4728(4) 0.0350(19) Uani 1 1 d .
N4 N 0.3650(11) 0.4461(10) 0.4153(6) 0.086(4) Uani 1 1 d .
H2 H 0.3551 0.5271 0.4056 0.104 Uiso 1 1 calc R
H3 H 0.4349 0.4025 0.4017 0.104 Uiso 1 1 calc R
C2 C 0.2715(10) 0.3876(10) 0.4518(5) 0.043(2) Uani 1 1 d .
C4 C 0.4255(13) 0.1729(12) 0.2602(6) 0.055(3) Uani 1 1 d .
C5 C 0.3408(18) 0.0942(19) 0.2293(7) 0.102(6) Uani 1 1 d .
H4 H 0.2852 0.0359 0.2508 0.122 Uiso 1 1 calc R
C9 C 0.508(2) 0.257(2) 0.2289(8) 0.115(7) Uani 1 1 d .
H8 H 0.5688 0.3120 0.2498 0.138 Uiso 1 1 calc R
C8 C 0.501(3) 0.261(3) 0.1663(11) 0.155(13) Uani 1 1 d .
H7 H 0.5565 0.3204 0.1452 0.185 Uiso 1 1 calc R
C7 C 0.417(3) 0.182(3) 0.1349(9) 0.144(14) Uani 1 1 d .
H6 H 0.4152 0.1853 0.0924 0.172 Uiso 1 1 calc R
C6 C 0.333(2) 0.096(3) 0.1655(9) 0.135(9) Uani 1 1 d .
H5 H 0.2724 0.0413 0.1446 0.162 Uiso 1 1 calc R
C1 C 0.1756(10) 0.2501(9) 0.5110(5) 0.041(3) Uani 1 1 d .
H1 H 0.1575 0.1751 0.5337 0.049 Uiso 1 1 calc R
N3 N 0.1612(7) 0.4474(7) 0.4747(4) 0.0329(18) Uani 1 1 d .
N2 N 0.0983(7) 0.3561(6) 0.5129(3) 0.0326(17) Uani 1 1 d .
C3 C 0.4354(15) 0.1687(13) 0.3283(7) 0.068(4) Uani 1 1 d .
O2 O 0.5116(11) 0.2477(13) 0.3562(5) 0.098(3) Uani 1 1 d U

loop_
_atom_site_aniso_label
_atom_site_aniso_U_11
_atom_site_aniso_U_22
_atom_site_aniso_U_33
_atom_site_aniso_U_23
_atom_site_aniso_U_13
_atom_site_aniso_U_12
Zn1 0.0335(5) 0.0205(5) 0.0441(6) 0.0065(5) -0.0002(5) 0.0005(5)
O1 0.110(7) 0.077(6) 0.069(5) 0.014(5) 0.019(5) 0.008(5)
N1 0.029(4) 0.022(4) 0.054(5) 0.007(4) 0.003(4) 0.002(3)
N4 0.073(8) 0.041(6) 0.144(11) 0.027(7) 0.056(8) 0.010(5)
C2 0.043(5) 0.032(5) 0.054(6) 0.016(5) 0.007(5) 0.003(5)
C4 0.059(7) 0.058(7) 0.050(7) 0.011(6) 0.007(6) 0.019(6)
C5 0.104(13) 0.132(17) 0.069(11) -0.011(10) 0.001(10) 0.016(13)
C9 0.139(17) 0.109(14) 0.096(15) 0.016(11) 0.050(13) -0.014(13)
C8 0.23(3) 0.14(2) 0.094(18) 0.051(16) 0.09(2) 0.06(2)
C7 0.18(3) 0.20(3) 0.044(11) 0.023(14) 0.022(14) 0.12(2)
C6 0.127(17) 0.20(3) 0.078(14) -0.029(16) -0.027(12) 0.070(18)
C1 0.033(5) 0.019(4) 0.070(8) 0.010(5) 0.003(5) 0.002(4)
N3 0.025(4) 0.018(3) 0.056(5) 0.008(4) 0.003(4) -0.002(3)
N2 0.031(4) 0.019(4) 0.048(5) 0.007(3) 0.004(4) 0.002(3)
C3 0.068(9) 0.057(8) 0.078(10) 0.003(7) 0.020(8) 0.017(7)
O2 0.091(6) 0.116(7) 0.088(6) -0.025(6) 0.003(5) 0.006(6)

loop_
_atom_type_symbol
_atom_type_description
_atom_type_scat_dispersion_real
_atom_type_scat_dispersion_imag
_atom_type_scat_source
C C 0.0033 0.0016 'International Tables Vol C Tables 4.2.6.8 and 6.1.1.4'
H H 0.0000 0.0000 'International Tables Vol C Tables 4.2.6.8 and 6.1.1.4'
N N 0.0061 0.0033 'International Tables Vol C Tables 4.2.6.8 and 6.1.1.4'
O O 0.0106 0.0060 'International Tables Vol C Tables 4.2.6.8 and 6.1.1.4'
Zn Zn 0.2839 1.4301 'International Tables Vol C Tables 4.2.6.8 and 6.1.1.4'

loop_
_geom_angle_atom_site_label_1
_geom_angle_atom_site_label_2
_geom_angle_atom_site_label_3
_geom_angle
_geom_angle_site_symmetry_1
_geom_angle_site_symmetry_3
N2 Zn1 O1 131.2(4) 3_556 .
N2 Zn1 N3 106.4(3) 3_556 7_655
O1 Zn1 N3 94.2(4) . 7_655
N2 Zn1 N1 109.3(3) 3_556 .
O1 Zn1 N1 105.6(4) . .
N3 Zn1 N1 107.2(3) 7_655 .
C3 O1 Zn1 104.3(10) . .
C1 N1 C2 103.6(8) . .
C1 N1 Zn1 127.5(6) . .
C2 N1 Zn1 128.5(7) . .
C2 N4 H2 120.0 . .
C2 N4 H3 120.0 . .
H2 N4 H3 120.0 . .
N3 C2 N4 123.9(9) . .
N3 C2 N1 111.8(8) . .
N4 C2 N1 124.2(10) . .
C5 C4 C9 119.1(15) . .
C5 C4 C3 121.9(13) . .
C9 C4 C3 118.9(15) . .
C4 C5 C6 122(2) . .
C4 C5 H4 118.9 . .
C6 C5 H4 118.9 . .
C4 C9 C8 120(2) . .
C4 C9 H8 120.2 . .
C8 C9 H8 120.2 . .
C7 C8 C9 122(3) . .
C7 C8 H7 119.2 . .
C9 C8 H7 119.2 . .
C8 C7 C6 120(2) . .
C8 C7 H6 120.1 . .
C6 C7 H6 120.1 . .
C7 C6 C5 118(2) . .
C7 C6 H5 121.1 . .
C5 C6 H5 121.1 . .
N2 C1 N1 112.4(8) . .
N2 C1 H1 123.8 . .
N1 C1 H1 123.8 . .
C2 N3 N2 105.5(7) . .
C2 N3 Zn1 125.3(6) . 7_665
N2 N3 Zn1 128.0(5) . 7_665
C1 N2 N3 106.7(7) . .
C1 N2 Zn1 127.8(6) . 3_456
N3 N2 Zn1 125.3(5) . 3_456
O1 C3 O2 120.3(15) . .
O1 C3 C4 119.3(14) . .
O2 C3 C4 120.4(14) . .

loop_
_geom_bond_atom_site_label_1
_geom_bond_atom_site_label_2
_geom_bond_distance
_geom_bond_site_symmetry_2
Zn1 N2 1.996(7) 3_556
Zn1 O1 2.020(10) .
Zn1 N3 2.023(7) 7_655
Zn1 N1 2.032(7) .
O1 C3 1.224(15) .
N1 C1 1.338(12) .
N1 C2 1.363(12) .
N4 C2 1.344(13) .
N4 H2 0.8600 .
N4 H3 0.8600 .
C2 N3 1.324(12) .
C4 C5 1.33(2) .
C4 C9 1.357(19) .
C4 C3 1.492(18) .
C5 C6 1.40(2) .
C5 H4 0.9300 .
C9 C8 1.37(3) .
C9 H8 0.9300 .
C8 C7 1.34(4) .
C8 H7 0.9300 .
C7 C6 1.37(3) .
C7 H6 0.9300 .
C6 H5 0.9300 .
C1 N2 1.315(11) .
C1 H1 0.9300 .
N3 N2 1.392(10) .
N3 Zn1 2.023(7) 7_665
N2 Zn1 1.996(7) 3_456
C3 O2 1.251(17) .

loop_
_geom_hbond_atom_site_label_D
_geom_hbond_atom_site_label_H
_geom_hbond_atom_site_label_A
_geom_hbond_distance_DH
_geom_hbond_distance_HA
_geom_hbond_distance_DA
_geom_hbond_angle_DHA
N4 H3 O2 0.86 2.01 2.789(16) 150.1
